data_7106938
loop_
_publ_author_name
'Lijuan Ma'
'Xianpei Wang'
'Wei Yu'
'Bing Han'

_publ_section_title
;
 TBAI-catalyzed oxidative coupling of aminopyridines with B-keto esters
 and 1,3-diones--synthesis of imidazo[1,2-a]pyridines
;
_journal_name_full Chem.Commun.
_journal_page_first 11333
_journal_paper_doi 10.1039/c1cc13568f
_journal_volume 47
_journal_year 2011
_chemical_formula_sum 'C17 H16 N2 O2'
_chemical_formula_weight 280.32
_chemical_name_systematic
;
?
;
_space_group_IT_number 14
_symmetry_cell_setting monoclinic
_symmetry_space_group_name_Hall '-P 2ybc'
_symmetry_space_group_name_H-M 'P 1 21/c 1'
_atom_sites_solution_hydrogens geom
_atom_sites_solution_primary direct
_atom_sites_solution_secondary difmap
_audit_creation_method SHELXL-97
_cell_angle_alpha 90.00
_cell_angle_beta 111.84(2)
_cell_angle_gamma 90.00
_cell_formula_units_Z 4
_cell_length_a 10.386(6)
_cell_length_b 7.023(4)
_cell_length_c 21.231(10)
_cell_measurement_reflns_used 1527
_cell_measurement_temperature 293(2)
_cell_measurement_theta_max 23.73
_cell_measurement_theta_min 2.34
_cell_volume 1437.5(14)
_computing_cell_refinement 'Bruker SAINT'
_computing_data_collection 'Bruker APEX2'
_computing_data_reduction 'Bruker SAINT'
_computing_molecular_graphics 'Bruker SHELXTL'
_computing_publication_material 'Bruker SHELXTL'
_computing_structure_refinement 'SHELXL-97 (Sheldrick, 2008)'
_computing_structure_solution 'SHELXS-97 (Sheldrick, 2008)'
_diffrn_ambient_temperature 293(2)
_diffrn_measured_fraction_theta_full 0.986
_diffrn_measured_fraction_theta_max 0.986
_diffrn_measurement_device_type 'Bruker APEX-II CCD'
_diffrn_measurement_method '\f and \w scans'
_diffrn_radiation_monochromator graphite
_diffrn_radiation_source 'fine-focus sealed tube'
_diffrn_radiation_type MoK\a
_diffrn_radiation_wavelength 0.71073
_diffrn_reflns_av_R_equivalents 0.0485
_diffrn_reflns_av_sigmaI/netI 0.0508
_diffrn_reflns_limit_h_max 12
_diffrn_reflns_limit_h_min -11
_diffrn_reflns_limit_k_max 8
_diffrn_reflns_limit_k_min -8
_diffrn_reflns_limit_l_max 20
_diffrn_reflns_limit_l_min -25
_diffrn_reflns_number 6604
_diffrn_reflns_theta_full 25.50
_diffrn_reflns_theta_max 25.50
_diffrn_reflns_theta_min 2.34
_exptl_absorpt_coefficient_mu 0.086
_exptl_absorpt_correction_T_max 0.9813
_exptl_absorpt_correction_T_min 0.9788
_exptl_absorpt_correction_type multi-scan
_exptl_absorpt_process_details SADABS
_exptl_crystal_colour colorless
_exptl_crystal_density_diffrn 1.295
_exptl_crystal_density_method 'not measured'
_exptl_crystal_description block
_exptl_crystal_F_000 592
_exptl_crystal_size_max 0.25
_exptl_crystal_size_mid 0.23
_exptl_crystal_size_min 0.22
_refine_diff_density_max 0.203
_refine_diff_density_min -0.175
_refine_diff_density_rms 0.038
_refine_ls_extinction_coef 0.016(2)
_refine_ls_extinction_expression Fc^*^=kFc[1+0.001xFc^2^\l^3^/sin(2\q)]^-1/4^
_refine_ls_extinction_method SHELXL
_refine_ls_goodness_of_fit_ref 1.021
_refine_ls_hydrogen_treatment constr
_refine_ls_matrix_type full
_refine_ls_number_parameters 193
_refine_ls_number_reflns 2648
_refine_ls_number_restraints 0
_refine_ls_restrained_S_all 1.021
_refine_ls_R_factor_all 0.0828
_refine_ls_R_factor_gt 0.0480
_refine_ls_shift/su_max 0.000
_refine_ls_shift/su_mean 0.000
_refine_ls_structure_factor_coef Fsqd
_refine_ls_weighting_details 'calc w=1/[\s^2^(Fo^2^)+(0.0655P)^2^+0.0815P] where P=(Fo^2^+2Fc^2^)/3'
_refine_ls_weighting_scheme calc
_refine_ls_wR_factor_gt 0.1185
_refine_ls_wR_factor_ref 0.1411
_reflns_number_gt 1658
_reflns_number_total 2648
_reflns_threshold_expression >2sigma(I)
_cod_data_source_file c1cc13568f.txt
_cod_data_source_block p-1
_cod_original_cell_volume 1437.5(13)
_cod_original_sg_symbol_H-M P2(1)/c
_cod_database_code 7106938

loop_
_symmetry_equiv_pos_as_xyz
'x, y, z'
'-x, y+1/2, -z+1/2'
'-x, -y, -z'
'x, -y-1/2, z-1/2'

loop_
_atom_site_label
_atom_site_type_symbol
_atom_site_fract_x
_atom_site_fract_y
_atom_site_fract_z
_atom_site_U_iso_or_equiv
_atom_site_adp_type
_atom_site_occupancy
_atom_site_symmetry_multiplicity
_atom_site_calc_flag
_atom_site_refinement_flags
C1 C -0.1146(2) 0.2030(3) 0.24756(11) 0.0462(6) Uani 1 1 d .
H1 H -0.1370 0.2092 0.2860 0.055 Uiso 1 1 calc R
C2 C -0.2150(2) 0.2027(3) 0.18507(12) 0.0528(6) Uani 1 1 d .
H2 H -0.3075 0.2071 0.1805 0.063 Uiso 1 1 calc R
C3 C -0.1818(2) 0.1957(3) 0.12698(12) 0.0548(6) Uani 1 1 d .
H3 H -0.2530 0.1966 0.0845 0.066 Uiso 1 1 calc R
C4 C -0.0477(2) 0.1877(3) 0.13118(11) 0.0480(6) Uani 1 1 d .
C5 C 0.0561(2) 0.1854(3) 0.19635(10) 0.0399(5) Uani 1 1 d .
C6 C 0.24912(19) 0.1856(3) 0.28235(10) 0.0382(5) Uani 1 1 d .
C7 C 0.40217(19) 0.1816(3) 0.31570(10) 0.0396(5) Uani 1 1 d .
C8 C 0.4764(2) 0.0599(3) 0.29033(10) 0.0502(6) Uani 1 1 d .
H8 H 0.4294 -0.0205 0.2543 0.060 Uiso 1 1 calc R
C9 C 0.6193(2) 0.0570(4) 0.31817(12) 0.0597(7) Uani 1 1 d .
H9 H 0.6679 -0.0278 0.3016 0.072 Uiso 1 1 calc R
C10 C 0.6902(2) 0.1783(4) 0.37000(12) 0.0587(7) Uani 1 1 d .
H10 H 0.7867 0.1769 0.3883 0.070 Uiso 1 1 calc R
C11 C 0.6179(2) 0.3021(4) 0.39475(12) 0.0568(7) Uani 1 1 d .
H11 H 0.6657 0.3852 0.4297 0.068 Uiso 1 1 calc R
C12 C 0.4753(2) 0.3038(3) 0.36816(11) 0.0477(6) Uani 1 1 d .
H12 H 0.4274 0.3876 0.3855 0.057 Uiso 1 1 calc R
C13 C 0.14591(19) 0.1938(3) 0.30955(10) 0.0368(5) Uani 1 1 d .
C14 C 0.1449(2) 0.1870(3) 0.37772(11) 0.0431(5) Uani 1 1 d .
C15 C 0.2810(3) 0.1802(4) 0.49466(11) 0.0732(8) Uani 1 1 d .
H15A H 0.2505 0.0586 0.5058 0.088 Uiso 1 1 calc R
H15B H 0.2217 0.2791 0.5009 0.088 Uiso 1 1 calc R
C16 C 0.4263(3) 0.2157(4) 0.53920(13) 0.0778(8) Uani 1 1 d .
H16A H 0.4828 0.1103 0.5364 0.117 Uiso 1 1 calc R
H16B H 0.4323 0.2299 0.5852 0.117 Uiso 1 1 calc R
H16C H 0.4585 0.3300 0.5250 0.117 Uiso 1 1 calc R
C38 C -0.0051(2) 0.1826(4) 0.07116(11) 0.0704(8) Uani 1 1 d .
H38A H -0.0863 0.1803 0.0302 0.106 Uiso 1 1 calc R
H38B H 0.0493 0.0705 0.0734 0.106 Uiso 1 1 calc R
H38C H 0.0490 0.2937 0.0714 0.106 Uiso 1 1 calc R
N1 N 0.02122(15) 0.1941(2) 0.25324(8) 0.0378(4) Uani 1 1 d .
N2 N 0.19351(16) 0.1788(2) 0.21374(8) 0.0426(5) Uani 1 1 d .
O1 O 0.04177(15) 0.1879(3) 0.39105(8) 0.0658(5) Uani 1 1 d .
O2 O 0.27185(14) 0.1789(2) 0.42520(7) 0.0566(5) Uani 1 1 d .

loop_
_atom_site_aniso_label
_atom_site_aniso_U_11
_atom_site_aniso_U_22
_atom_site_aniso_U_33
_atom_site_aniso_U_23
_atom_site_aniso_U_13
_atom_site_aniso_U_12
C1 0.0380(11) 0.0474(14) 0.0594(14) -0.0048(12) 0.0251(11) -0.0017(10)
C2 0.0361(12) 0.0555(15) 0.0651(16) -0.0037(13) 0.0167(11) -0.0019(11)
C3 0.0421(13) 0.0587(16) 0.0546(14) -0.0028(13) 0.0075(11) -0.0004(11)
C4 0.0481(13) 0.0483(14) 0.0449(13) -0.0018(11) 0.0141(10) -0.0021(11)
C5 0.0392(11) 0.0403(13) 0.0433(12) -0.0006(10) 0.0188(9) -0.0050(9)
C6 0.0396(11) 0.0358(12) 0.0432(12) -0.0014(10) 0.0200(9) -0.0027(9)
C7 0.0380(11) 0.0448(13) 0.0411(12) 0.0037(10) 0.0207(9) 0.0004(10)
C8 0.0470(12) 0.0582(15) 0.0525(13) -0.0083(12) 0.0267(10) 0.0003(11)
C9 0.0487(13) 0.0744(18) 0.0664(16) -0.0025(15) 0.0336(12) 0.0111(13)
C10 0.0343(12) 0.0832(19) 0.0600(15) 0.0091(15) 0.0192(11) 0.0065(12)
C11 0.0409(13) 0.0699(17) 0.0577(15) -0.0072(13) 0.0160(11) -0.0052(12)
C12 0.0405(12) 0.0517(14) 0.0551(14) -0.0064(12) 0.0227(10) 0.0010(11)
C13 0.0345(11) 0.0390(12) 0.0401(11) -0.0022(10) 0.0174(9) -0.0026(9)
C14 0.0406(12) 0.0452(13) 0.0493(13) -0.0038(11) 0.0235(10) -0.0028(10)
C15 0.0676(17) 0.111(2) 0.0423(14) 0.0045(15) 0.0223(12) -0.0085(16)
C16 0.0792(19) 0.090(2) 0.0568(16) -0.0085(16) 0.0165(14) 0.0014(16)
C38 0.0638(16) 0.101(2) 0.0439(14) -0.0036(15) 0.0177(12) -0.0046(15)
N1 0.0349(9) 0.0368(10) 0.0439(10) -0.0027(8) 0.0174(8) -0.0028(8)
N2 0.0400(10) 0.0497(11) 0.0418(10) -0.0028(9) 0.0196(8) -0.0041(8)
O1 0.0476(9) 0.1033(14) 0.0566(10) 0.0005(10) 0.0313(8) 0.0001(9)
O2 0.0437(9) 0.0898(13) 0.0391(9) 0.0012(8) 0.0185(7) 0.0000(8)

loop_
_atom_type_symbol
_atom_type_description
_atom_type_scat_dispersion_real
_atom_type_scat_dispersion_imag
_atom_type_scat_source
C C 0.0033 0.0016 'International Tables Vol C Tables 4.2.6.8 and 6.1.1.4'
H H 0.0000 0.0000 'International Tables Vol C Tables 4.2.6.8 and 6.1.1.4'
N N 0.0061 0.0033 'International Tables Vol C Tables 4.2.6.8 and 6.1.1.4'
O O 0.0106 0.0060 'International Tables Vol C Tables 4.2.6.8 and 6.1.1.4'

loop_
_geom_angle_atom_site_label_1
_geom_angle_atom_site_label_2
_geom_angle_atom_site_label_3
_geom_angle
C2 C1 N1 118.7(2)
C2 C1 H1 120.7
N1 C1 H1 120.7
C1 C2 C3 120.9(2)
C1 C2 H2 119.6
C3 C2 H2 119.6
C4 C3 C2 121.6(2)
C4 C3 H3 119.2
C2 C3 H3 119.2
C3 C4 C5 117.2(2)
C3 C4 C38 124.3(2)
C5 C4 C38 118.49(19)
N2 C5 N1 111.07(17)
N2 C5 C4 128.58(19)
N1 C5 C4 120.34(18)
N2 C6 C13 111.16(17)
N2 C6 C7 117.82(17)
C13 C6 C7 131.02(18)
C12 C7 C8 118.41(19)
C12 C7 C6 122.84(18)
C8 C7 C6 118.59(19)
C9 C8 C7 120.5(2)
C9 C8 H8 119.7
C7 C8 H8 119.7
C10 C9 C8 120.5(2)
C10 C9 H9 119.8
C8 C9 H9 119.8
C9 C10 C11 119.5(2)
C9 C10 H10 120.2
C11 C10 H10 120.2
C12 C11 C10 120.5(2)
C12 C11 H11 119.8
C10 C11 H11 119.8
C11 C12 C7 120.6(2)
C11 C12 H12 119.7
C7 C12 H12 119.7
C6 C13 N1 104.83(17)
C6 C13 C14 134.66(18)
N1 C13 C14 120.30(17)
O1 C14 O2 122.6(2)
O1 C14 C13 124.8(2)
O2 C14 C13 112.58(17)
O2 C15 C16 108.6(2)
O2 C15 H15A 110.0
C16 C15 H15A 110.0
O2 C15 H15B 110.0
C16 C15 H15B 110.0
H15A C15 H15B 108.3
C15 C16 H16A 109.5
C15 C16 H16B 109.5
H16A C16 H16B 109.5
C15 C16 H16C 109.5
H16A C16 H16C 109.5
H16B C16 H16C 109.5
C4 C38 H38A 109.5
C4 C38 H38B 109.5
H38A C38 H38B 109.5
C4 C38 H38C 109.5
H38A C38 H38C 109.5
H38B C38 H38C 109.5
C1 N1 C5 121.27(17)
C1 N1 C13 132.09(18)
C5 N1 C13 106.63(16)
C5 N2 C6 106.31(16)
C14 O2 C15 116.38(17)

loop_
_geom_bond_atom_site_label_1
_geom_bond_atom_site_label_2
_geom_bond_distance
C1 C2 1.348(3)
C1 N1 1.371(2)
C1 H1 0.9300
C2 C3 1.399(3)
C2 H2 0.9300
C3 C4 1.363(3)
C3 H3 0.9300
C4 C5 1.402(3)
C4 C38 1.497(3)
C5 N2 1.336(2)
C5 N1 1.385(3)
C6 N2 1.353(3)
C6 C13 1.395(3)
C6 C7 1.480(3)
C7 C12 1.387(3)
C7 C8 1.388(3)
C8 C9 1.378(3)
C8 H8 0.9300
C9 C10 1.369(3)
C9 H9 0.9300
C10 C11 1.375(3)
C10 H10 0.9300
C11 C12 1.375(3)
C11 H11 0.9300
C12 H12 0.9300
C13 N1 1.398(2)
C13 C14 1.452(3)
C14 O1 1.205(2)
C14 O2 1.330(2)
C15 O2 1.442(3)
C15 C16 1.474(3)
C15 H15A 0.9700
C15 H15B 0.9700
C16 H16A 0.9600
C16 H16B 0.9600
C16 H16C 0.9600
C38 H38A 0.9600
C38 H38B 0.9600
C38 H38C 0.9600

loop_
_geom_torsion_atom_site_label_1
_geom_torsion_atom_site_label_2
_geom_torsion_atom_site_label_3
_geom_torsion_atom_site_label_4
_geom_torsion
N1 C1 C2 C3 -0.8(3)
C1 C2 C3 C4 0.5(4)
C2 C3 C4 C5 0.4(3)
C2 C3 C4 C38 -179.1(2)
C3 C4 C5 N2 -179.6(2)
C38 C4 C5 N2 -0.1(4)
C3 C4 C5 N1 -1.0(3)
C38 C4 C5 N1 178.57(19)
N2 C6 C7 C12 134.4(2)
C13 C6 C7 C12 -46.2(3)
N2 C6 C7 C8 -41.0(3)
C13 C6 C7 C8 138.5(2)
C12 C7 C8 C9 1.9(3)
C6 C7 C8 C9 177.5(2)
C7 C8 C9 C10 -1.9(3)
C8 C9 C10 C11 0.7(4)
C9 C10 C11 C12 0.5(4)
C10 C11 C12 C7 -0.4(3)
C8 C7 C12 C11 -0.8(3)
C6 C7 C12 C11 -176.13(19)
N2 C6 C13 N1 -0.7(2)
C7 C6 C13 N1 179.9(2)
N2 C6 C13 C14 173.7(2)
C7 C6 C13 C14 -5.7(4)
C6 C13 C14 O1 -176.4(2)
N1 C13 C14 O1 -2.7(3)
C6 C13 C14 O2 3.4(3)
N1 C13 C14 O2 177.13(17)
C2 C1 N1 C5 0.2(3)
C2 C1 N1 C13 179.3(2)
N2 C5 N1 C1 179.61(17)
C4 C5 N1 C1 0.8(3)
N2 C5 N1 C13 0.3(2)
C4 C5 N1 C13 -178.58(18)
C6 C13 N1 C1 -179.0(2)
C14 C13 N1 C1 5.6(3)
C6 C13 N1 C5 0.2(2)
C14 C13 N1 C5 -175.17(18)
N1 C5 N2 C6 -0.7(2)
C4 C5 N2 C6 178.1(2)
C13 C6 N2 C5 0.8(2)
C7 C6 N2 C5 -179.63(17)
O1 C14 O2 C15 -2.8(3)
C13 C14 O2 C15 177.4(2)
C16 C15 O2 C14 -166.9(2)
